data_4065612
loop_
_publ_author_name
'Liu, Dongtao'
'Luo, Yunjie'
'Gao, Wei'
'Cui, Dongmei'

_publ_section_title
;
 Stereoselective Polymerization of Styrene with Cationic Scandium
 Precursors Bearing Quinolyl Aniline Ligands
;
_journal_issue 8
_journal_name_full Organometallics
_journal_page_first 1916
_journal_paper_doi 10.1021/om1000265
_journal_volume 29
_journal_year 2010
_chemical_formula_sum 'C59 H51 B Cl F20 N2 O4 Sc Si'
_chemical_formula_weight 1351.33
_chemical_name_systematic
; 
 ? 
;
_space_group_IT_number 2
_symmetry_cell_setting triclinic
_symmetry_space_group_name_Hall '-P 1'
_symmetry_space_group_name_H-M 'P -1'
_atom_sites_solution_hydrogens geom
_atom_sites_solution_primary direct
_atom_sites_solution_secondary difmap
_audit_creation_method SHELXL-97
_cell_angle_alpha 90.3820(10)
_cell_angle_beta 103.8520(10)
_cell_angle_gamma 94.0110(10)
_cell_formula_units_Z 2
_cell_length_a 11.4122(9)
_cell_length_b 12.4172(10)
_cell_length_c 21.4910(16)
_cell_measurement_temperature 187(2)
_cell_volume 2948.8(4)
_computing_cell_refinement 'Bruker SMART'
_computing_data_collection 'Bruker SMART'
_computing_data_reduction 'Bruker SAINT'
_computing_molecular_graphics 'Bruker SHELXTL'
_computing_publication_material 'Bruker SHELXTL'
_computing_structure_refinement 'SHELXL-97 (Sheldrick, 1997)'
_computing_structure_solution 'SHELXS-97 (Sheldrick, 1990)'
_diffrn_ambient_temperature 187(2)
_diffrn_measured_fraction_theta_full 0.974
_diffrn_measured_fraction_theta_max 0.974
_diffrn_measurement_device_type 'Bruker APEX CCD area detector'
_diffrn_measurement_method 'phi and omega scans'
_diffrn_radiation_monochromator graphite
_diffrn_radiation_source 'fine-focus sealed tube'
_diffrn_radiation_type MoK\a
_diffrn_radiation_wavelength 0.71073
_diffrn_reflns_av_R_equivalents 0.0235
_diffrn_reflns_av_sigmaI/netI 0.0544
_diffrn_reflns_limit_h_max 11
_diffrn_reflns_limit_h_min -14
_diffrn_reflns_limit_k_max 15
_diffrn_reflns_limit_k_min -14
_diffrn_reflns_limit_l_max 26
_diffrn_reflns_limit_l_min -26
_diffrn_reflns_number 16646
_diffrn_reflns_theta_full 26.05
_diffrn_reflns_theta_max 26.05
_diffrn_reflns_theta_min 1.64
_exptl_absorpt_coefficient_mu 0.303
_exptl_absorpt_correction_T_max 0.9698
_exptl_absorpt_correction_T_min 0.8993
_exptl_absorpt_correction_type multi-scan
_exptl_crystal_colour red
_exptl_crystal_density_diffrn 1.522
_exptl_crystal_density_method 'not measured'
_exptl_crystal_description block
_exptl_crystal_F_000 1376
_exptl_crystal_size_max 0.36
_exptl_crystal_size_mid 0.23
_exptl_crystal_size_min 0.10
_refine_diff_density_max 1.425
_refine_diff_density_min -1.404
_refine_diff_density_rms 0.085
_refine_ls_extinction_method none
_refine_ls_goodness_of_fit_ref 1.024
_refine_ls_hydrogen_treatment constr
_refine_ls_matrix_type full
_refine_ls_number_parameters 764
_refine_ls_number_reflns 11337
_refine_ls_number_restraints 6
_refine_ls_restrained_S_all 1.024
_refine_ls_R_factor_all 0.1101
_refine_ls_R_factor_gt 0.0815
_refine_ls_shift/su_max 0.000
_refine_ls_shift/su_mean 0.000
_refine_ls_structure_factor_coef Fsqd
_refine_ls_weighting_details 'calc w=1/[\s^2^(Fo^2^)+(0.1077P)^2^+6.0449P] where P=(Fo^2^+2Fc^2^)/3'
_refine_ls_weighting_scheme calc
_refine_ls_wR_factor_gt 0.2050
_refine_ls_wR_factor_ref 0.2291
_reflns_number_gt 8037
_reflns_number_total 11337
_reflns_threshold_expression >2sigma(I)
_cod_data_source_file om1000265_si_002.cif
_cod_data_source_block complex6
_cod_depositor_comments
;
The following automatic conversions were performed:

'_symmetry_cell_setting' value 'Triclinic' changed to 'triclinic'
according to /home/saulius/struct/CIF-dictionaries/cif_core.dic
dictionary named 'cif_core.dic' version 2.4.1 from 2010-06-29.

Automatic conversion script
Id: cif_fix_values 1715 2011-07-08 13:25:40Z adriana 
;
_cod_original_sg_symbol_H-M P-1
_cod_database_code 4065612

loop_
_symmetry_equiv_pos_as_xyz
'x, y, z'
'-x, -y, -z'

loop_
_atom_site_label
_atom_site_type_symbol
_atom_site_fract_x
_atom_site_fract_y
_atom_site_fract_z
_atom_site_U_iso_or_equiv
_atom_site_adp_type
_atom_site_occupancy
_atom_site_symmetry_multiplicity
_atom_site_calc_flag
_atom_site_refinement_flags
Sc1 Sc 0.91242(7) 0.77929(6) 0.21786(4) 0.0292(2) Uani 1 1 d .
Si1 Si 0.61834(17) 0.87864(16) 0.13541(10) 0.0703(5) Uani 1 1 d .
N1 N 0.9697(3) 0.9360(3) 0.17645(17) 0.0328(8) Uani 1 1 d .
N2 N 0.9995(3) 0.7315(3) 0.14730(17) 0.0324(8) Uani 1 1 d .
O1 O 1.0933(3) 0.8280(3) 0.29082(15) 0.0413(8) Uani 1 1 d .
O2 O 0.8782(3) 0.8454(3) 0.30973(16) 0.0467(8) Uani 1 1 d .
O3 O 0.8989(3) 0.6168(2) 0.25689(15) 0.0416(8) Uani 1 1 d .
O4 O 0.6500(4) 0.5715(3) 0.2610(2) 0.0684(12) Uani 1 1 d .
B1 B 0.7382(4) 0.7229(4) 0.5643(2) 0.0287(10) Uani 1 1 d .
F1 F 0.7292(3) 0.9527(2) 0.56395(13) 0.0433(7) Uani 1 1 d .
F2 F 0.6149(3) 1.0764(2) 0.47183(16) 0.0572(8) Uani 1 1 d .
F3 F 0.4853(3) 0.9852(3) 0.35758(16) 0.0664(9) Uani 1 1 d .
F4 F 0.4760(3) 0.7688(3) 0.33972(14) 0.0568(8) Uani 1 1 d .
F5 F 0.5830(3) 0.6426(2) 0.43182(12) 0.0452(7) Uani 1 1 d .
F6 F 0.8026(2) 0.8562(2) 0.69328(12) 0.0391(6) Uani 1 1 d .
F7 F 0.6578(3) 0.8751(2) 0.77052(13) 0.0493(7) Uani 1 1 d .
F8 F 0.4283(3) 0.7789(3) 0.74051(14) 0.0519(7) Uani 1 1 d .
F9 F 0.3454(2) 0.6686(2) 0.62675(13) 0.0486(7) Uani 1 1 d .
F10 F 0.4929(2) 0.6401(2) 0.54987(12) 0.0406(6) Uani 1 1 d .
F11 F 0.8958(2) 0.8630(2) 0.49497(12) 0.0409(6) Uani 1 1 d .
F12 F 1.1252(3) 0.9258(2) 0.53835(16) 0.0523(8) Uani 1 1 d .
F13 F 1.2487(3) 0.8732(3) 0.65659(18) 0.0633(9) Uani 1 1 d .
F14 F 1.1349(3) 0.7383(3) 0.72914(14) 0.0571(8) Uani 1 1 d .
F15 F 0.9043(2) 0.6683(2) 0.68518(12) 0.0412(6) Uani 1 1 d .
F16 F 0.8402(3) 0.6438(2) 0.46332(12) 0.0406(6) Uani 1 1 d .
F17 F 0.8872(3) 0.4427(2) 0.44032(14) 0.0504(7) Uani 1 1 d .
F18 F 0.8252(3) 0.2774(2) 0.51263(16) 0.0559(8) Uani 1 1 d .
F19 F 0.7167(3) 0.3203(2) 0.60813(14) 0.0505(7) Uani 1 1 d .
F20 F 0.6716(3) 0.5189(2) 0.63390(12) 0.0408(6) Uani 1 1 d .
C1 C 0.9531(5) 1.0356(4) 0.1934(2) 0.0419(11) Uani 1 1 d .
H1 H 0.9104 1.0452 0.2246 0.050 Uiso 1 1 calc R
C2 C 0.9976(5) 1.1272(4) 0.1658(3) 0.0490(13) Uani 1 1 d .
H2 H 0.9848 1.1961 0.1787 0.059 Uiso 1 1 calc R
C3 C 1.0594(5) 1.1133(4) 0.1203(3) 0.0492(13) Uani 1 1 d .
H3 H 1.0891 1.1736 0.1018 0.059 Uiso 1 1 calc R
C4 C 1.0796(5) 1.0099(4) 0.1003(2) 0.0416(11) Uani 1 1 d .
C5 C 1.1414(5) 0.9887(4) 0.0531(3) 0.0526(14) Uani 1 1 d .
H5 H 1.1736 1.0456 0.0329 0.063 Uiso 1 1 calc R
C6 C 1.1543(5) 0.8855(5) 0.0367(3) 0.0529(13) Uani 1 1 d .
H6 H 1.1947 0.8730 0.0049 0.063 Uiso 1 1 calc R
C7 C 1.1086(5) 0.7964(4) 0.0663(2) 0.0451(12) Uani 1 1 d .
H7 H 1.1198 0.7266 0.0539 0.054 Uiso 1 1 calc R
C8 C 1.0469(4) 0.8120(3) 0.1139(2) 0.0334(9) Uani 1 1 d .
C9 C 1.0318(4) 0.9212(3) 0.1307(2) 0.0336(10) Uani 1 1 d .
C10 C 0.9933(4) 0.6225(3) 0.1231(2) 0.0373(10) Uani 1 1 d .
C11 C 1.0696(5) 0.5484(4) 0.1577(2) 0.0448(12) Uani 1 1 d .
C12 C 1.0526(6) 0.4402(4) 0.1372(3) 0.0551(14) Uani 1 1 d .
H12 H 1.1017 0.3902 0.1603 0.066 Uiso 1 1 calc R
C13 C 0.9649(6) 0.4064(4) 0.0838(3) 0.0631(17) Uani 1 1 d .
H13 H 0.9538 0.3338 0.0715 0.076 Uiso 1 1 calc R
C14 C 0.8935(6) 0.4800(4) 0.0485(3) 0.0555(14) Uani 1 1 d .
H14 H 0.8358 0.4570 0.0116 0.067 Uiso 1 1 calc R
C15 C 0.9068(5) 0.5893(4) 0.0676(2) 0.0443(12) Uani 1 1 d .
C16 C 1.1704(5) 0.5831(5) 0.2144(3) 0.0601(15) Uani 1 1 d .
H16A H 1.2086 0.5207 0.2333 0.090 Uiso 1 1 calc R
H16B H 1.1383 0.6198 0.2454 0.090 Uiso 1 1 calc R
H16C H 1.2287 0.6309 0.2008 0.090 Uiso 1 1 calc R
C17 C 0.8261(5) 0.6653(4) 0.0268(2) 0.0529(13) Uani 1 1 d .
H17A H 0.8234 0.7294 0.0514 0.079 Uiso 1 1 calc R
H17B H 0.7460 0.6309 0.0125 0.079 Uiso 1 1 calc R
H17C H 0.8574 0.6842 -0.0097 0.079 Uiso 1 1 calc R
C18 C 0.7198(5) 0.7754(4) 0.1685(3) 0.0465(12) Uani 1 1 d .
H18A H 0.7123 0.7252 0.1328 0.056 Uiso 1 1 calc R
H18B H 0.6794 0.7379 0.1979 0.056 Uiso 1 1 calc R
C19 C 0.6655(7) 0.9394(6) 0.0650(3) 0.086(2) Uani 1 1 d .
H19A H 0.7436 0.9777 0.0792 0.130 Uiso 1 1 calc R
H19B H 0.6075 0.9885 0.0447 0.130 Uiso 1 1 calc R
H19C H 0.6696 0.8832 0.0349 0.130 Uiso 1 1 calc R
C20 C 0.6159(7) 0.9883(5) 0.1953(3) 0.0751(13) Uani 1 1 d .
H20A H 0.5758 0.9603 0.2269 0.113 Uiso 1 1 calc R
H20B H 0.5732 1.0467 0.1738 0.113 Uiso 1 1 calc R
H20C H 0.6973 1.0141 0.2158 0.113 Uiso 1 1 calc R
C21 C 0.4616(6) 0.8259(6) 0.1067(4) 0.0836(15) Uani 1 1 d .
H21A H 0.4554 0.7748 0.0722 0.125 Uiso 1 1 calc R
H21B H 0.4119 0.8842 0.0919 0.125 Uiso 1 1 calc R
H21C H 0.4348 0.7908 0.1411 0.125 Uiso 1 1 calc R
C22 C 0.7645(6) 0.8270(5) 0.3276(3) 0.0668(17) Uani 1 1 d .
H22A H 0.7648 0.7615 0.3512 0.100 Uiso 1 1 calc R
H22B H 0.6995 0.8206 0.2897 0.100 Uiso 1 1 calc R
H22C H 0.7535 0.8865 0.3539 0.100 Uiso 1 1 calc R
C23 C 0.9766(6) 0.8586(4) 0.3658(2) 0.0545(15) Uani 1 1 d .
H23A H 0.9875 0.7908 0.3879 0.065 Uiso 1 1 calc R
H23B H 0.9598 0.9121 0.3949 0.065 Uiso 1 1 calc R
C24 C 1.0873(6) 0.8944(4) 0.3444(3) 0.0568(15) Uani 1 1 d .
H24A H 1.0846 0.9694 0.3322 0.068 Uiso 1 1 calc R
H24B H 1.1585 0.8879 0.3790 0.068 Uiso 1 1 calc R
C25 C 1.2041(5) 0.8562(4) 0.2720(3) 0.0529(13) Uani 1 1 d .
H25A H 1.2089 0.9318 0.2629 0.079 Uiso 1 1 calc R
H25B H 1.2057 0.8148 0.2344 0.079 Uiso 1 1 calc R
H25C H 1.2717 0.8410 0.3062 0.079 Uiso 1 1 calc R
C26 C 0.9684(6) 0.5843(4) 0.3183(3) 0.0661(17) Uani 1 1 d .
H26A H 0.9190 0.5831 0.3487 0.099 Uiso 1 1 calc R
H26B H 1.0375 0.6346 0.3329 0.099 Uiso 1 1 calc R
H26C H 0.9950 0.5135 0.3141 0.099 Uiso 1 1 calc R
C27 C 0.8188(7) 0.5286(6) 0.2223(4) 0.0836(15) Uani 1 1 d .
H27A H 0.8668 0.4698 0.2161 0.100 Uiso 1 1 calc R
H27B H 0.7787 0.5531 0.1803 0.100 Uiso 1 1 calc R
C28 C 0.7247(7) 0.4873(5) 0.2563(4) 0.0751(13) Uani 1 1 d .
H28A H 0.6765 0.4261 0.2325 0.090 Uiso 1 1 calc R
H28B H 0.7633 0.4637 0.2987 0.090 Uiso 1 1 calc R
C29 C 0.5499(6) 0.5382(5) 0.2862(4) 0.0764(19) Uani 1 1 d .
H29A H 0.5018 0.4811 0.2596 0.115 Uiso 1 1 calc R
H29B H 0.5017 0.5982 0.2873 0.115 Uiso 1 1 calc R
H29C H 0.5783 0.5127 0.3289 0.115 Uiso 1 1 calc R
C30 C 0.6662(4) 0.7914(3) 0.5030(2) 0.0317(9) Uani 1 1 d .
C31 C 0.6662(4) 0.9031(4) 0.5088(2) 0.0362(10) Uani 1 1 d .
C32 C 0.6073(4) 0.9685(4) 0.4617(3) 0.0411(11) Uani 1 1 d .
C33 C 0.5433(4) 0.9230(4) 0.4053(3) 0.0457(12) Uani 1 1 d .
C34 C 0.5364(4) 0.8143(4) 0.3963(2) 0.0417(11) Uani 1 1 d .
C35 C 0.5967(4) 0.7503(4) 0.4450(2) 0.0347(10) Uani 1 1 d .
C36 C 0.6581(4) 0.7418(3) 0.61809(19) 0.0277(9) Uani 1 1 d .
C37 C 0.6925(4) 0.8027(3) 0.6748(2) 0.0311(9) Uani 1 1 d .
C38 C 0.6168(4) 0.8155(3) 0.7160(2) 0.0361(10) Uani 1 1 d .
C39 C 0.5001(4) 0.7686(4) 0.7007(2) 0.0366(10) Uani 1 1 d .
C40 C 0.4604(4) 0.7130(4) 0.6435(2) 0.0353(10) Uani 1 1 d .
C41 C 0.5384(4) 0.6994(3) 0.6042(2) 0.0310(9) Uani 1 1 d .
C42 C 0.8833(4) 0.7673(3) 0.5896(2) 0.0303(9) Uani 1 1 d .
C43 C 0.9483(4) 0.8301(3) 0.5541(2) 0.0329(9) Uani 1 1 d .
C44 C 1.0691(4) 0.8649(3) 0.5757(2) 0.0374(11) Uani 1 1 d .
C45 C 1.1322(4) 0.8361(4) 0.6345(3) 0.0424(12) Uani 1 1 d .
C46 C 1.0749(4) 0.7694(4) 0.6711(2) 0.0399(11) Uani 1 1 d .
C47 C 0.9543(4) 0.7359(3) 0.6473(2) 0.0332(10) Uani 1 1 d .
C48 C 0.8051(4) 0.5653(3) 0.5008(2) 0.0324(9) Uani 1 1 d .
C49 C 0.8321(4) 0.4623(4) 0.4876(2) 0.0366(10) Uani 1 1 d .
C50 C 0.8015(4) 0.3793(3) 0.5239(2) 0.0374(10) Uani 1 1 d .
C51 C 0.7454(4) 0.4019(3) 0.5716(2) 0.0341(10) Uani 1 1 d .
C52 C 0.7219(4) 0.5060(3) 0.5838(2) 0.0306(9) Uani 1 1 d .
C53 C 0.7492(4) 0.5938(3) 0.54858(19) 0.0273(9) Uani 1 1 d .
C54 C 0.4462(9) 0.6715(8) 0.9061(5) 0.108(3) Uiso 1 1 d D
C55 C 0.4296(9) 0.5643(7) 0.9187(4) 0.106(3) Uiso 1 1 d D
H55 H 0.3662 0.5382 0.9360 0.127 Uiso 1 1 calc R
C56 C 0.5100(10) 0.4977(10) 0.9047(5) 0.137(4) Uiso 1 1 d D
H56 H 0.4981 0.4244 0.9118 0.164 Uiso 1 1 calc R
C57 C 0.6061(11) 0.5309(9) 0.8811(6) 0.139(4) Uiso 1 1 d D
H57 H 0.6609 0.4839 0.8730 0.166 Uiso 1 1 calc R
C58 C 0.6161(10) 0.6395(8) 0.8701(5) 0.118(3) Uiso 1 1 d D
H58 H 0.6790 0.6645 0.8521 0.141 Uiso 1 1 calc R
C59 C 0.5425(8) 0.7147(8) 0.8832(4) 0.099(3) Uiso 1 1 d D
H59 H 0.5559 0.7882 0.8771 0.119 Uiso 1 1 calc R
Cl1 Cl 0.3443(5) 0.7583(4) 0.9180(2) 0.2111(18) Uiso 1 1 d .

loop_
_atom_site_aniso_label
_atom_site_aniso_U_11
_atom_site_aniso_U_22
_atom_site_aniso_U_33
_atom_site_aniso_U_23
_atom_site_aniso_U_13
_atom_site_aniso_U_12
Sc1 0.0344(5) 0.0287(4) 0.0260(4) 0.0012(3) 0.0100(3) 0.0028(3)
Si1 0.0596(11) 0.0795(12) 0.0725(12) 0.0205(10) 0.0116(9) 0.0243(9)
N1 0.038(2) 0.0292(18) 0.0319(19) 0.0020(15) 0.0087(16) 0.0059(15)
N2 0.039(2) 0.0303(18) 0.0300(19) 0.0016(15) 0.0122(16) 0.0060(15)
O1 0.0443(19) 0.0385(17) 0.0368(18) 0.0018(14) 0.0034(15) -0.0044(14)
O2 0.062(2) 0.0462(19) 0.0397(19) 0.0004(15) 0.0273(17) 0.0054(16)
O3 0.053(2) 0.0331(16) 0.0396(18) 0.0036(13) 0.0135(15) -0.0008(14)
O4 0.076(3) 0.048(2) 0.093(3) 0.005(2) 0.044(3) 0.000(2)
B1 0.031(2) 0.027(2) 0.028(2) 0.0030(18) 0.007(2) 0.0012(19)
F1 0.0501(16) 0.0295(13) 0.0490(16) -0.0019(11) 0.0093(13) 0.0027(12)
F2 0.0574(19) 0.0368(15) 0.086(2) 0.0213(15) 0.0290(17) 0.0183(13)
F3 0.0536(19) 0.076(2) 0.069(2) 0.0428(18) 0.0069(16) 0.0220(16)
F4 0.0485(18) 0.078(2) 0.0377(16) 0.0120(15) -0.0020(13) 0.0040(15)
F5 0.0523(17) 0.0427(15) 0.0338(14) 0.0002(11) -0.0012(12) -0.0026(13)
F6 0.0386(14) 0.0373(13) 0.0401(15) -0.0097(11) 0.0098(12) -0.0060(11)
F7 0.0530(18) 0.0593(18) 0.0368(15) -0.0133(13) 0.0143(13) 0.0020(14)
F8 0.0456(17) 0.074(2) 0.0437(16) 0.0019(14) 0.0244(14) 0.0110(15)
F9 0.0329(15) 0.0638(18) 0.0496(17) 0.0021(14) 0.0132(13) -0.0047(13)
F10 0.0351(14) 0.0472(15) 0.0381(15) -0.0041(12) 0.0084(11) -0.0042(12)
F11 0.0433(15) 0.0405(14) 0.0422(15) 0.0151(12) 0.0166(12) 0.0024(12)
F12 0.0430(16) 0.0326(14) 0.089(2) 0.0108(14) 0.0319(16) 0.0010(12)
F13 0.0314(16) 0.0559(19) 0.094(3) -0.0081(17) 0.0003(16) -0.0012(13)
F14 0.0450(17) 0.068(2) 0.0495(18) 0.0017(15) -0.0082(14) 0.0140(15)
F15 0.0470(16) 0.0411(14) 0.0351(14) 0.0096(11) 0.0076(12) 0.0075(12)
F16 0.0546(17) 0.0336(13) 0.0385(14) 0.0023(11) 0.0225(13) -0.0031(12)
F17 0.0578(18) 0.0467(16) 0.0550(18) -0.0100(13) 0.0301(15) 0.0035(13)
F18 0.071(2) 0.0313(14) 0.070(2) -0.0028(13) 0.0255(17) 0.0092(14)
F19 0.069(2) 0.0308(14) 0.0570(18) 0.0165(12) 0.0241(15) 0.0044(13)
F20 0.0573(17) 0.0349(13) 0.0363(14) 0.0090(11) 0.0225(13) 0.0056(12)
C1 0.058(3) 0.033(2) 0.037(3) 0.0019(19) 0.015(2) 0.010(2)
C2 0.066(4) 0.032(2) 0.049(3) 0.006(2) 0.014(3) 0.009(2)
C3 0.063(3) 0.034(2) 0.050(3) 0.016(2) 0.014(3) 0.000(2)
C4 0.046(3) 0.043(3) 0.035(3) 0.013(2) 0.008(2) 0.004(2)
C5 0.062(4) 0.052(3) 0.050(3) 0.018(2) 0.027(3) 0.001(3)
C6 0.057(3) 0.064(4) 0.045(3) 0.008(3) 0.027(3) 0.007(3)
C7 0.052(3) 0.042(3) 0.048(3) 0.000(2) 0.024(2) 0.008(2)
C8 0.036(2) 0.037(2) 0.029(2) 0.0042(18) 0.0097(19) 0.0051(19)
C9 0.036(2) 0.035(2) 0.030(2) 0.0058(18) 0.0075(19) 0.0053(18)
C10 0.053(3) 0.030(2) 0.035(2) 0.0009(18) 0.022(2) 0.006(2)
C11 0.052(3) 0.042(3) 0.047(3) 0.003(2) 0.022(2) 0.014(2)
C12 0.072(4) 0.037(3) 0.066(4) 0.009(3) 0.031(3) 0.021(3)
C13 0.100(5) 0.031(3) 0.066(4) -0.005(3) 0.034(4) 0.011(3)
C14 0.075(4) 0.048(3) 0.045(3) -0.011(2) 0.019(3) -0.002(3)
C15 0.061(3) 0.039(3) 0.038(3) 0.000(2) 0.021(2) 0.005(2)
C16 0.063(4) 0.051(3) 0.067(4) 0.003(3) 0.013(3) 0.024(3)
C17 0.065(4) 0.056(3) 0.035(3) -0.001(2) 0.006(2) 0.003(3)
C18 0.045(3) 0.051(3) 0.046(3) 0.005(2) 0.015(2) 0.006(2)
C19 0.105(6) 0.097(5) 0.064(4) 0.033(4) 0.023(4) 0.038(5)
C20 0.091(4) 0.060(3) 0.084(3) 0.006(2) 0.035(3) 0.020(2)
C21 0.076(3) 0.075(3) 0.101(4) 0.006(3) 0.022(3) 0.004(3)
C22 0.076(4) 0.073(4) 0.067(4) 0.001(3) 0.046(3) 0.010(3)
C23 0.093(4) 0.042(3) 0.030(3) -0.008(2) 0.018(3) 0.003(3)
C24 0.079(4) 0.042(3) 0.043(3) -0.008(2) 0.004(3) -0.008(3)
C25 0.039(3) 0.053(3) 0.062(4) 0.009(3) 0.005(3) -0.003(2)
C26 0.098(5) 0.041(3) 0.057(4) 0.017(3) 0.012(3) 0.013(3)
C27 0.076(3) 0.075(3) 0.101(4) 0.006(3) 0.022(3) 0.004(3)
C28 0.091(4) 0.060(3) 0.084(3) 0.006(2) 0.035(3) 0.020(2)
C29 0.077(5) 0.062(4) 0.099(5) 0.001(4) 0.042(4) -0.004(3)
C30 0.028(2) 0.035(2) 0.034(2) 0.0067(18) 0.0108(18) 0.0019(17)
C31 0.033(2) 0.036(2) 0.045(3) 0.007(2) 0.019(2) 0.0027(19)
C32 0.033(2) 0.038(2) 0.058(3) 0.017(2) 0.019(2) 0.008(2)
C33 0.033(3) 0.058(3) 0.051(3) 0.030(3) 0.014(2) 0.016(2)
C34 0.031(2) 0.058(3) 0.035(3) 0.008(2) 0.006(2) 0.004(2)
C35 0.033(2) 0.037(2) 0.035(2) 0.0069(19) 0.0105(19) 0.0006(18)
C36 0.032(2) 0.0234(19) 0.028(2) 0.0038(16) 0.0075(17) 0.0039(16)
C37 0.033(2) 0.027(2) 0.034(2) 0.0037(17) 0.0094(19) 0.0033(17)
C38 0.047(3) 0.034(2) 0.027(2) -0.0004(18) 0.006(2) 0.008(2)
C39 0.037(3) 0.043(2) 0.033(2) 0.0078(19) 0.013(2) 0.010(2)
C40 0.029(2) 0.037(2) 0.040(3) 0.0086(19) 0.0065(19) 0.0017(18)
C41 0.035(2) 0.030(2) 0.028(2) 0.0023(17) 0.0078(18) 0.0041(18)
C42 0.036(2) 0.0246(19) 0.033(2) -0.0020(17) 0.0139(19) 0.0029(17)
C43 0.037(2) 0.026(2) 0.037(2) 0.0005(18) 0.0107(19) 0.0047(18)
C44 0.033(2) 0.024(2) 0.059(3) -0.001(2) 0.020(2) 0.0027(18)
C45 0.026(2) 0.037(2) 0.061(3) -0.013(2) 0.003(2) 0.0034(19)
C46 0.036(3) 0.041(2) 0.040(3) -0.004(2) 0.001(2) 0.011(2)
C47 0.039(3) 0.030(2) 0.033(2) 0.0018(18) 0.0115(19) 0.0057(18)
C48 0.036(2) 0.030(2) 0.031(2) -0.0014(17) 0.0083(19) -0.0033(18)
C49 0.036(2) 0.037(2) 0.037(2) -0.0049(19) 0.010(2) 0.0008(19)
C50 0.040(3) 0.023(2) 0.047(3) -0.0033(19) 0.005(2) 0.0045(18)
C51 0.035(2) 0.028(2) 0.039(2) 0.0058(18) 0.008(2) -0.0009(18)
C52 0.033(2) 0.030(2) 0.029(2) 0.0021(17) 0.0079(18) 0.0032(17)
C53 0.027(2) 0.026(2) 0.026(2) 0.0002(16) 0.0030(17) -0.0019(16)

loop_
_atom_type_symbol
_atom_type_description
_atom_type_scat_dispersion_real
_atom_type_scat_dispersion_imag
_atom_type_scat_source
C C 0.0033 0.0016 'International Tables Vol C Tables 4.2.6.8 and 6.1.1.4'
H H 0.0000 0.0000 'International Tables Vol C Tables 4.2.6.8 and 6.1.1.4'
B B 0.0013 0.0007 'International Tables Vol C Tables 4.2.6.8 and 6.1.1.4'
N N 0.0061 0.0033 'International Tables Vol C Tables 4.2.6.8 and 6.1.1.4'
O O 0.0106 0.0060 'International Tables Vol C Tables 4.2.6.8 and 6.1.1.4'
F F 0.0171 0.0103 'International Tables Vol C Tables 4.2.6.8 and 6.1.1.4'
Si Si 0.0817 0.0704 'International Tables Vol C Tables 4.2.6.8 and 6.1.1.4'
Cl Cl 0.1484 0.1585 'International Tables Vol C Tables 4.2.6.8 and 6.1.1.4'
Sc Sc 0.2519 0.3716 'International Tables Vol C Tables 4.2.6.8 and 6.1.1.4'

loop_
_geom_angle_atom_site_label_1
_geom_angle_atom_site_label_2
_geom_angle_atom_site_label_3
_geom_angle
N2 Sc1 C18 104.86(17)
N2 Sc1 O3 94.56(13)
C18 Sc1 O3 94.43(16)
N2 Sc1 O2 162.36(14)
C18 Sc1 O2 92.35(17)
O3 Sc1 O2 87.83(12)
N2 Sc1 N1 75.38(13)
C18 Sc1 N1 96.65(16)
O3 Sc1 N1 166.63(14)
O2 Sc1 N1 99.14(13)
N2 Sc1 O1 92.98(13)
C18 Sc1 O1 160.03(17)
O3 Sc1 O1 93.00(12)
O2 Sc1 O1 69.43(13)
N1 Sc1 O1 78.99(12)
C21 Si1 C18 113.2(3)
C21 Si1 C19 106.7(4)
C18 Si1 C19 109.2(3)
C21 Si1 C20 105.4(4)
C18 Si1 C20 112.8(3)
C19 Si1 C20 109.2(3)
C1 N1 C9 119.2(4)
C1 N1 Sc1 127.6(3)
C9 N1 Sc1 113.1(3)
C8 N2 C10 117.1(3)
C8 N2 Sc1 117.8(3)
C10 N2 Sc1 124.1(3)
C24 O1 C25 109.6(4)
C24 O1 Sc1 116.8(3)
C25 O1 Sc1 122.9(3)
C23 O2 C22 110.5(4)
C23 O2 Sc1 119.3(3)
C22 O2 Sc1 123.4(3)
C26 O3 C27 112.2(4)
C26 O3 Sc1 124.9(3)
C27 O3 Sc1 122.9(4)
C28 O4 C29 113.3(5)
C30 B1 C53 115.1(3)
C30 B1 C36 102.0(3)
C53 B1 C36 113.2(3)
C30 B1 C42 112.3(3)
C53 B1 C42 101.6(3)
C36 B1 C42 113.2(3)
N1 C1 C2 122.4(5)
C3 C2 C1 118.8(5)
C2 C3 C4 121.4(4)
C5 C4 C3 124.9(4)
C5 C4 C9 118.8(5)
C3 C4 C9 116.3(4)
C6 C5 C4 120.0(5)
C5 C6 C7 122.3(5)
C8 C7 C6 120.5(5)
N2 C8 C7 126.1(4)
N2 C8 C9 116.6(4)
C7 C8 C9 117.3(4)
N1 C9 C4 121.9(4)
N1 C9 C8 117.1(4)
C4 C9 C8 121.1(4)
C15 C10 C11 120.3(4)
C15 C10 N2 119.9(4)
C11 C10 N2 119.7(4)
C12 C11 C10 118.6(5)
C12 C11 C16 119.6(5)
C10 C11 C16 121.7(4)
C13 C12 C11 121.2(5)
C12 C13 C14 120.0(5)
C13 C14 C15 120.7(5)
C10 C15 C14 119.1(5)
C10 C15 C17 123.0(4)
C14 C15 C17 117.9(5)
Si1 C18 Sc1 133.8(3)
O2 C23 C24 107.6(4)
O1 C24 C23 108.6(4)
O3 C27 C28 113.1(6)
O4 C28 C27 108.5(6)
C35 C30 C31 113.0(4)
C35 C30 B1 127.4(4)
C31 C30 B1 119.5(4)
F1 C31 C32 116.6(4)
F1 C31 C30 118.6(4)
C32 C31 C30 124.8(5)
F2 C32 C33 120.9(4)
F2 C32 C31 120.1(5)
C33 C32 C31 119.0(4)
C32 C33 C34 119.9(4)
C32 C33 F3 120.6(5)
C34 C33 F3 119.6(5)
F4 C34 C33 120.2(4)
F4 C34 C35 120.1(5)
C33 C34 C35 119.7(5)
F5 C35 C30 121.2(4)
F5 C35 C34 115.3(4)
C30 C35 C34 123.6(4)
C37 C36 C41 113.8(4)
C37 C36 B1 128.0(4)
C41 C36 B1 118.0(4)
F6 C37 C36 121.7(4)
F6 C37 C38 115.0(4)
C36 C37 C38 123.4(4)
F7 C38 C39 120.2(4)
F7 C38 C37 119.6(4)
C39 C38 C37 120.2(4)
F8 C39 C40 121.4(4)
F8 C39 C38 120.4(4)
C40 C39 C38 118.2(4)
F9 C40 C39 119.2(4)
F9 C40 C41 120.4(4)
C39 C40 C41 120.3(4)
F10 C41 C40 116.3(4)
F10 C41 C36 119.8(4)
C40 C41 C36 123.9(4)
C47 C42 C43 113.0(4)
C47 C42 B1 121.8(4)
C43 C42 B1 124.9(4)
F11 C43 C44 114.5(4)
F11 C43 C42 121.5(4)
C44 C43 C42 124.0(4)
F12 C44 C45 119.8(4)
F12 C44 C43 120.3(4)
C45 C44 C43 119.9(4)
F13 C45 C44 120.0(5)
F13 C45 C46 120.9(5)
C44 C45 C46 119.1(4)
F14 C46 C45 120.8(4)
F14 C46 C47 120.3(4)
C45 C46 C47 118.9(4)
F15 C47 C46 115.8(4)
F15 C47 C42 119.4(4)
C46 C47 C42 124.7(4)
F16 C48 C49 115.1(4)
F16 C48 C53 119.3(4)
C49 C48 C53 125.6(4)
F17 C49 C50 120.3(4)
F17 C49 C48 121.2(4)
C50 C49 C48 118.5(4)
F18 C50 C51 120.5(4)
F18 C50 C49 120.7(4)
C51 C50 C49 118.8(4)
F19 C51 C50 118.9(4)
F19 C51 C52 120.3(4)
C50 C51 C52 120.8(4)
F20 C52 C51 115.3(4)
F20 C52 C53 121.2(4)
C51 C52 C53 123.5(4)
C48 C53 C52 112.8(4)
C48 C53 B1 119.7(3)
C52 C53 B1 127.0(4)
C55 C54 C59 123.4(9)
C55 C54 Cl1 119.6(8)
C59 C54 Cl1 116.9(8)
C56 C55 C54 117.0(10)
C57 C56 C55 124.5(12)
C56 C57 C58 114.7(12)
C59 C58 C57 126.3(11)
C58 C59 C54 114.0(9)

loop_
_geom_bond_atom_site_label_1
_geom_bond_atom_site_label_2
_geom_bond_distance
Sc1 N2 2.105(4)
Sc1 C18 2.197(5)
Sc1 O3 2.200(3)
Sc1 O2 2.262(3)
Sc1 N1 2.265(4)
Sc1 O1 2.313(3)
Si1 C21 1.820(7)
Si1 C18 1.821(5)
Si1 C19 1.871(7)
Si1 C20 1.873(7)
N1 C1 1.326(6)
N1 C9 1.361(6)
N2 C8 1.388(5)
N2 C10 1.438(5)
O1 C24 1.429(6)
O1 C25 1.438(6)
O2 C23 1.436(7)
O2 C22 1.443(7)
O3 C26 1.443(6)
O3 C27 1.452(8)
O4 C28 1.413(7)
O4 C29 1.415(7)
B1 C30 1.651(6)
B1 C53 1.656(6)
B1 C36 1.661(6)
B1 C42 1.668(6)
F1 C31 1.349(5)
F2 C32 1.350(5)
F3 C33 1.358(5)
F4 C34 1.344(6)
F5 C35 1.356(5)
F6 C37 1.349(5)
F7 C38 1.348(5)
F8 C39 1.330(5)
F9 C40 1.351(5)
F10 C41 1.348(5)
F11 C43 1.349(5)
F12 C44 1.346(5)
F13 C45 1.347(5)
F14 C46 1.346(5)
F15 C47 1.363(5)
F16 C48 1.367(5)
F17 C49 1.346(5)
F18 C50 1.344(5)
F19 C51 1.356(5)
F20 C52 1.349(5)
C1 C2 1.404(7)
C2 C3 1.353(7)
C3 C4 1.403(7)
C4 C5 1.401(7)
C4 C9 1.426(6)
C5 C6 1.353(8)
C6 C7 1.410(7)
C7 C8 1.394(6)
C8 C9 1.434(6)
C10 C15 1.393(7)
C10 C11 1.404(7)
C11 C12 1.396(7)
C11 C16 1.498(8)
C12 C13 1.371(9)
C13 C14 1.375(8)
C14 C15 1.402(7)
C15 C17 1.502(7)
C23 C24 1.486(8)
C27 C28 1.501(10)
C30 C35 1.380(6)
C30 C31 1.392(6)
C31 C32 1.376(7)
C32 C33 1.354(7)
C33 C34 1.356(7)
C34 C35 1.394(6)
C36 C37 1.389(6)
C36 C41 1.391(6)
C37 C38 1.392(6)
C38 C39 1.378(7)
C39 C40 1.369(7)
C40 C41 1.383(6)
C42 C47 1.384(6)
C42 C43 1.392(6)
C43 C44 1.382(6)
C44 C45 1.360(7)
C45 C46 1.381(7)
C46 C47 1.382(6)
C48 C49 1.380(6)
C48 C53 1.389(6)
C49 C50 1.373(6)
C50 C51 1.369(6)
C51 C52 1.374(6)
C52 C53 1.391(6)
C54 C55 1.370(10)
C54 C59 1.385(10)
C54 Cl1 1.701(10)
C55 C56 1.360(11)
C56 C57 1.354(12)
C57 C58 1.372(12)
C58 C59 1.369(11)
